data_4330114
loop_
_publ_author_name
'Jian Liu'
'Xiao-Peng Zhang'
'Tao Wu'
'Bin-Bin Ma'
'Tian-Wei Wang'
'Cheng-Hui Li'
'Yi-Zhi Li'
'Xiao-Zeng You'

_publ_section_title
;
 Solvent-Induced Single-Crystal-to-Single-Crystal Transformation in
 Multifunctional Chiral Dysprosium(III) Compounds
;
_journal_name_full 'Inorganic Chemistry'
_journal_page_first 8649
_journal_page_last 8651
_journal_paper_doi 10.1021/ic3012475
_journal_volume 51
_journal_year 2012
_chemical_absolute_configuration unk
_chemical_formula_sum 'C59 H76 Dy N5 O9'
_chemical_formula_weight 1161.75
_chemical_name_systematic
; 
 ? 
;
_space_group_IT_number 4
_symmetry_cell_setting monoclinic
_symmetry_space_group_name_Hall 'P 2yb'
_symmetry_space_group_name_H-M 'P 1 21 1'
_atom_sites_solution_hydrogens geom
_atom_sites_solution_primary direct
_atom_sites_solution_secondary difmap
_audit_creation_method SHELXL-97
_cell_angle_alpha 90.00
_cell_angle_beta 94.213(2)
_cell_angle_gamma 90.00
_cell_formula_units_Z 2
_cell_length_a 10.5293(13)
_cell_length_b 22.104(3)
_cell_length_c 12.7610(16)
_cell_measurement_temperature 291(2)
_cell_volume 2962.0(7)
_computing_cell_refinement 'Bruker SMART'
_computing_data_collection 'Bruker SMART'
_computing_data_reduction 'Bruker SAINT'
_computing_molecular_graphics 'Bruker SHELXTL'
_computing_publication_material 'Bruker SHELXTL'
_computing_structure_refinement 'Bruker SHELXTL'
_computing_structure_solution 'Bruker SHELXTL'
_diffrn_ambient_temperature 291(2)
_diffrn_measured_fraction_theta_full 0.997
_diffrn_measured_fraction_theta_max 0.997
_diffrn_radiation_monochromator graphite
_diffrn_radiation_source 'fine-focus sealed tube'
_diffrn_radiation_type MoK\a
_diffrn_radiation_wavelength 0.71073
_diffrn_reflns_av_R_equivalents 0.0311
_diffrn_reflns_av_sigmaI/netI 0.0651
_diffrn_reflns_limit_h_max 12
_diffrn_reflns_limit_h_min -7
_diffrn_reflns_limit_k_max 27
_diffrn_reflns_limit_k_min -26
_diffrn_reflns_limit_l_max 15
_diffrn_reflns_limit_l_min -15
_diffrn_reflns_number 15972
_diffrn_reflns_theta_full 26.00
_diffrn_reflns_theta_max 26.00
_diffrn_reflns_theta_min 1.84
_exptl_absorpt_coefficient_mu 1.318
_exptl_absorpt_correction_T_max 0.7785
_exptl_absorpt_correction_T_min 0.6932
_exptl_absorpt_correction_type multi-scan
_exptl_absorpt_process_details 'SADABS; Bruker, 2000'
_exptl_crystal_density_diffrn 1.303
_exptl_crystal_F_000 1206
_exptl_crystal_size_max 0.30
_exptl_crystal_size_mid 0.24
_exptl_crystal_size_min 0.20
_refine_diff_density_max 1.606
_refine_diff_density_min -1.741
_refine_diff_density_rms 0.094
_refine_ls_abs_structure_details 'Flack H D (1983), Acta Cryst. A39, 876-881'
_refine_ls_abs_structure_Flack 0.014(11)
_refine_ls_extinction_method none
_refine_ls_goodness_of_fit_ref 1.091
_refine_ls_hydrogen_treatment constr
_refine_ls_matrix_type fullcycle
_refine_ls_number_parameters 698
_refine_ls_number_reflns 10999
_refine_ls_number_restraints 1
_refine_ls_restrained_S_all 1.091
_refine_ls_R_factor_all 0.0635
_refine_ls_R_factor_gt 0.0549
_refine_ls_shift/su_max 0.000
_refine_ls_shift/su_mean 0.000
_refine_ls_structure_factor_coef Fsqd
_refine_ls_weighting_details 'calc w=1/[\s^2^(Fo^2^)+(0.0500P)^2^+1.9900P] where P=(Fo^2^+2Fc^2^)/3'
_refine_ls_weighting_scheme calc
_refine_ls_wR_factor_gt 0.1072
_refine_ls_wR_factor_ref 0.1088
_reflns_number_gt 9121
_reflns_number_total 10999
_reflns_threshold_expression >2sigma(I)
_cod_data_source_file ic3012475_si_005.cif
_cod_data_source_block 1
_cod_original_cell_volume 2962.0(6)
_cod_database_code 4330114

loop_
_symmetry_equiv_pos_as_xyz
'x, y, z'
'-x, y+1/2, -z'

loop_
_atom_site_label
_atom_site_type_symbol
_atom_site_fract_x
_atom_site_fract_y
_atom_site_fract_z
_atom_site_U_iso_or_equiv
_atom_site_adp_type
_atom_site_occupancy
_atom_site_symmetry_multiplicity
_atom_site_calc_flag
_atom_site_refinement_flags
C1 C -0.6130(8) 0.4564(4) 0.3051(7) 0.070(2) Uani 1 1 d .
H1A H -0.5757 0.4523 0.3757 0.105 Uiso 1 1 calc R
H1B H -0.7033 0.4500 0.3043 0.105 Uiso 1 1 calc R
H1C H -0.5967 0.4963 0.2796 0.105 Uiso 1 1 calc R
C2 C -0.5514(7) 0.4068(4) 0.2307(8) 0.066(2) Uani 1 1 d .
C3 C -0.5910(9) 0.3465(4) 0.2631(7) 0.072(2) Uani 1 1 d .
H3A H -0.5604 0.3167 0.2164 0.108 Uiso 1 1 calc R
H3B H -0.6822 0.3447 0.2608 0.108 Uiso 1 1 calc R
H3C H -0.5562 0.3385 0.3335 0.108 Uiso 1 1 calc R
C4 C -0.5579(8) 0.4287(4) 0.1142(7) 0.069(2) Uani 1 1 d .
H4 H -0.6359 0.4503 0.0898 0.082 Uiso 1 1 calc R
C5 C -0.5208(7) 0.3776(3) 0.0457(7) 0.061(2) Uani 1 1 d .
H5A H -0.5868 0.3469 0.0423 0.073 Uiso 1 1 calc R
H5B H -0.5116 0.3922 -0.0249 0.073 Uiso 1 1 calc R
C6 C -0.3992(6) 0.3511(3) 0.0891(6) 0.0495(16) Uani 1 1 d .
C7 C -0.3400(7) 0.3715(3) 0.1826(6) 0.0485(16) Uani 1 1 d .
C8 C -0.4087(8) 0.4245(4) 0.2293(7) 0.067(2) Uani 1 1 d .
H8 H -0.3689 0.4408 0.2951 0.080 Uiso 1 1 calc R
C9 C -0.4379(9) 0.4700(4) 0.1424(7) 0.074(3) Uani 1 1 d .
H9A H -0.3765 0.4709 0.0893 0.088 Uiso 1 1 calc R
H9B H -0.4576 0.5103 0.1664 0.088 Uiso 1 1 calc R
C10 C -0.3437(7) 0.3020(4) 0.0435(7) 0.0585(19) Uani 1 1 d .
H10 H -0.3809 0.2864 -0.0192 0.070 Uiso 1 1 calc R
C11 C -0.2344(6) 0.2755(3) 0.0889(5) 0.0433(15) Uani 1 1 d .
C12 C -0.2345(6) 0.3443(3) 0.2252(6) 0.0476(16) Uani 1 1 d .
H12 H -0.1985 0.3591 0.2888 0.057 Uiso 1 1 calc R
C13 C -0.1704(6) 0.2231(3) 0.0442(5) 0.0413(14) Uani 1 1 d .
C14 C -0.2060(7) 0.2024(3) -0.0570(6) 0.0548(18) Uani 1 1 d .
H14 H -0.2691 0.2228 -0.0978 0.066 Uiso 1 1 calc R
C15 C -0.1488(7) 0.1515(3) -0.0983(5) 0.0501(17) Uani 1 1 d .
C16 C -0.0553(7) 0.1245(3) -0.0314(5) 0.0416(14) Uani 1 1 d .
C17 C -0.0243(6) 0.1457(3) 0.0670(6) 0.0449(15) Uani 1 1 d .
H17 H 0.0374 0.1257 0.1098 0.054 Uiso 1 1 calc R
C18 C -0.1765(10) 0.1291(4) -0.2064(8) 0.061(3) Uani 1 1 d .
H18A H -0.1588 0.1607 -0.2561 0.073 Uiso 1 1 calc R
H18B H -0.2659 0.1186 -0.2171 0.073 Uiso 1 1 calc R
C19 C -0.0937(9) 0.0729(4) -0.2257(7) 0.058(2) Uani 1 1 d .
H19 H -0.1094 0.0540 -0.2949 0.069 Uiso 1 1 calc R
C20 C -0.1005(8) 0.0312(4) -0.1339(7) 0.069(2) Uani 1 1 d .
H20A H -0.0748 -0.0100 -0.1474 0.083 Uiso 1 1 calc R
H20B H -0.1812 0.0323 -0.1017 0.083 Uiso 1 1 calc R
C21 C 0.0044(11) 0.0703(5) -0.0778(9) 0.057(3) Uani 1 1 d .
H21 H 0.0673 0.0487 -0.0314 0.069 Uiso 1 1 calc R
C22 C 0.0460(9) 0.0854(4) -0.1920(9) 0.059(3) Uani 1 1 d .
C23 C 0.1029(11) 0.1487(5) -0.2088(8) 0.071(3) Uani 1 1 d .
H23A H 0.0516 0.1788 -0.1778 0.106 Uiso 1 1 calc R
H23B H 0.1045 0.1565 -0.2827 0.106 Uiso 1 1 calc R
H23C H 0.1881 0.1503 -0.1764 0.106 Uiso 1 1 calc R
C24 C 0.1390(8) 0.0375(4) -0.2275(7) 0.068(2) Uani 1 1 d .
H24A H 0.1489 0.0422 -0.3013 0.101 Uiso 1 1 calc R
H24B H 0.1062 -0.0021 -0.2146 0.101 Uiso 1 1 calc R
H24C H 0.2201 0.0424 -0.1889 0.101 Uiso 1 1 calc R
C25 C -0.1664(9) 0.4619(4) -0.2335(7) 0.074(3) Uani 1 1 d .
H25A H -0.1942 0.4546 -0.3057 0.111 Uiso 1 1 calc R
H25B H -0.1241 0.5003 -0.2274 0.111 Uiso 1 1 calc R
H25C H -0.2388 0.4622 -0.1919 0.111 Uiso 1 1 calc R
C26 C -0.1331(10) 0.3484(5) -0.2066(9) 0.079(3) Uani 1 1 d .
H26A H -0.1801 0.3463 -0.2739 0.118 Uiso 1 1 calc R
H26B H -0.1899 0.3420 -0.1521 0.118 Uiso 1 1 calc R
H26C H -0.0683 0.3178 -0.2024 0.118 Uiso 1 1 calc R
C27 C -0.0715(10) 0.4103(5) -0.1930(9) 0.070(3) Uani 1 1 d .
C28 C 0.0627(11) 0.4217(5) -0.2274(8) 0.062(3) Uani 1 1 d .
H28 H 0.0649 0.4406 -0.2968 0.075 Uiso 1 1 calc R
C29 C 0.1465(11) 0.3650(5) -0.2117(10) 0.072(3) Uani 1 1 d .
H29A H 0.2344 0.3745 -0.2228 0.086 Uiso 1 1 calc R
H29B H 0.1176 0.3336 -0.2611 0.086 Uiso 1 1 calc R
C30 C 0.1349(7) 0.3432(3) -0.0974(6) 0.0500(16) Uani 1 1 d .
C31 C 0.0566(8) 0.3729(3) -0.0359(5) 0.0493(17) Uani 1 1 d .
C32 C -0.0053(10) 0.4273(4) -0.0801(9) 0.054(3) Uani 1 1 d .
H32 H -0.0578 0.4500 -0.0333 0.065 Uiso 1 1 calc R
C33 C 0.0892(9) 0.4641(4) -0.1375(7) 0.069(2) Uani 1 1 d .
H33A H 0.0629 0.5055 -0.1520 0.083 Uiso 1 1 calc R
H33B H 0.1758 0.4623 -0.1060 0.083 Uiso 1 1 calc R
C34 C 0.1996(7) 0.2932(3) -0.0573(6) 0.0556(18) Uani 1 1 d .
H34 H 0.2557 0.2728 -0.0980 0.067 Uiso 1 1 calc R
C35 C 0.1815(6) 0.2726(3) 0.0449(5) 0.0394(14) Uani 1 1 d .
C36 C 0.0455(7) 0.3499(3) 0.0650(6) 0.0500(17) Uani 1 1 d .
H36 H -0.0064 0.3712 0.1080 0.060 Uiso 1 1 calc R
C37 C 0.2502(6) 0.2211(3) 0.0950(5) 0.0435(15) Uani 1 1 d .
C38 C 0.3492(7) 0.1934(3) 0.0461(6) 0.0518(17) Uani 1 1 d .
H38 H 0.3733 0.2076 -0.0181 0.062 Uiso 1 1 calc R
C39 C 0.4098(7) 0.1456(4) 0.0936(6) 0.0559(19) Uani 1 1 d .
C40 C 0.3750(7) 0.1260(3) 0.1889(6) 0.0542(18) Uani 1 1 d .
C41 C 0.2765(6) 0.1555(3) 0.2309(5) 0.0498(17) Uani 1 1 d .
H41 H 0.2528 0.1428 0.2961 0.060 Uiso 1 1 calc R
C42 C 0.5248(8) 0.1140(4) 0.0512(7) 0.064(2) Uani 1 1 d .
H42A H 0.5013 0.0982 -0.0185 0.076 Uiso 1 1 calc R
H42B H 0.5930 0.1430 0.0456 0.076 Uiso 1 1 calc R
C43 C 0.5704(9) 0.0631(4) 0.1225(7) 0.074(2) Uani 1 1 d .
H43 H 0.6404 0.0396 0.0962 0.089 Uiso 1 1 calc R
C44 C 0.4632(9) 0.0259(4) 0.1522(7) 0.073(2) Uani 1 1 d .
H44A H 0.4874 -0.0141 0.1778 0.088 Uiso 1 1 calc R
H44B H 0.3927 0.0239 0.0989 0.088 Uiso 1 1 calc R
C45 C 0.4450(7) 0.0720(3) 0.2385(6) 0.0527(18) Uani 1 1 d .
H45 H 0.4129 0.0563 0.3033 0.063 Uiso 1 1 calc R
C46 C 0.5958(8) 0.0843(4) 0.2411(7) 0.066(2) Uani 1 1 d .
C47 C 0.6402(7) 0.1468(4) 0.2654(7) 0.068(2) Uani 1 1 d .
H47A H 0.6154 0.1583 0.3334 0.102 Uiso 1 1 calc R
H47B H 0.6028 0.1741 0.2133 0.102 Uiso 1 1 calc R
H47C H 0.7313 0.1484 0.2650 0.102 Uiso 1 1 calc R
C48 C 0.6713(8) 0.0404(4) 0.3080(8) 0.081(3) Uani 1 1 d .
H48D H 0.7290 0.0619 0.3565 0.121 Uiso 1 1 calc R
H48E H 0.7189 0.0147 0.2645 0.121 Uiso 1 1 calc R
H48F H 0.6150 0.0161 0.3464 0.121 Uiso 1 1 calc R
C49 C 0.0581(11) 0.4321(5) 0.4258(10) 0.070(3) Uani 1 1 d .
H49A H 0.1277 0.4581 0.4114 0.105 Uiso 1 1 calc R
H49B H 0.0384 0.4372 0.4976 0.105 Uiso 1 1 calc R
H49C H -0.0152 0.4422 0.3800 0.105 Uiso 1 1 calc R
C50 C 0.0946(9) 0.3673(4) 0.4080(6) 0.060(2) Uani 1 1 d .
C51 C 0.1722(8) 0.3376(4) 0.4857(7) 0.068(2) Uani 1 1 d .
H51 H 0.1987 0.3587 0.5464 0.082 Uiso 1 1 calc R
C52 C 0.2108(8) 0.2784(4) 0.4761(6) 0.062(2) Uani 1 1 d .
C53 C 0.3091(7) 0.2513(7) 0.5560(6) 0.072(2) Uani 1 1 d .
H53A H 0.3200 0.2092 0.5409 0.108 Uiso 1 1 calc R
H53B H 0.2804 0.2557 0.6253 0.108 Uiso 1 1 calc R
H53C H 0.3888 0.2720 0.5522 0.108 Uiso 1 1 calc R
C54 C -0.2388(7) 0.2453(7) 0.5385(6) 0.071(2) Uani 1 1 d .
H54A H -0.2771 0.2813 0.5084 0.106 Uiso 1 1 calc R
H54B H -0.1942 0.2549 0.6047 0.106 Uiso 1 1 calc R
H54C H -0.3039 0.2160 0.5491 0.106 Uiso 1 1 calc R
C55 C -0.1447(8) 0.2192(4) 0.4637(6) 0.060(2) Uani 1 1 d .
C56 C -0.0923(9) 0.1619(4) 0.4816(7) 0.071(2) Uani 1 1 d .
H56 H -0.1064 0.1428 0.5447 0.085 Uiso 1 1 calc R
C57 C -0.0203(8) 0.1312(3) 0.4111(6) 0.0526(18) Uani 1 1 d .
C58 C 0.0270(13) 0.0675(5) 0.4418(10) 0.070(3) Uani 1 1 d .
H58A H 0.0216 0.0420 0.3807 0.106 Uiso 1 1 calc R
H58B H -0.0250 0.0510 0.4936 0.106 Uiso 1 1 calc R
H58C H 0.1138 0.0696 0.4703 0.106 Uiso 1 1 calc R
C59 C 0.4722(7) 0.3758(3) 0.7127(6) 0.0541(18) Uani 1 1 d .
H59B H 0.4115 0.3435 0.7046 0.081 Uiso 1 1 calc R
H59C H 0.5231 0.3766 0.6532 0.081 Uiso 1 1 calc R
H59A H 0.4281 0.4137 0.7172 0.081 Uiso 1 1 calc R
Dy1 Dy 0.02416(2) 0.24924(6) 0.265359(19) 0.03892(8) Uani 1 1 d .
N1 N -0.1757(5) 0.2953(3) 0.1799(4) 0.0422(12) Uani 1 1 d .
N2 N -0.0799(5) 0.1944(2) 0.1037(4) 0.0428(12) Uani 1 1 d .
N3 N 0.1008(5) 0.3016(2) 0.1043(4) 0.0428(12) Uani 1 1 d .
N4 N 0.2122(5) 0.2013(3) 0.1847(4) 0.0450(13) Uani 1 1 d .
N5 N 0.5026(8) 0.2106(4) 0.7798(6) 0.0687(19) Uani 1 1 d .
O1 O 0.0525(6) 0.3469(3) 0.3241(6) 0.0524(17) Uani 1 1 d .
O2 O 0.1805(4) 0.2449(5) 0.3987(4) 0.0606(13) Uani 1 1 d .
O3 O -0.1185(4) 0.2545(4) 0.3914(3) 0.0547(12) Uani 1 1 d .
O4 O 0.0054(6) 0.1524(3) 0.3229(5) 0.0526(16) Uani 1 1 d .
O5 O 0.4589(5) 0.2495(6) 0.8277(4) 0.0749(13) Uani 1 1 d .
O6 O 0.5827(6) 0.2249(3) 0.7224(5) 0.0790(18) Uani 1 1 d .
O7 O 0.4656(6) 0.1599(3) 0.7754(5) 0.0787(18) Uani 1 1 d .
O8 O 0.5559(7) 0.3663(3) 0.8102(6) 0.092(2) Uani 1 1 d .
H8B H 0.5457 0.3316 0.8372 0.110 Uiso 1 1 d R
O1W O 0.751(2) 0.4412(12) 0.4970(19) 0.102(8) Uani 0.30 1 d P
H1X H 0.6706 0.4425 0.4860 0.122 Uiso 0.30 1 d PR
H1Y H 0.7743 0.4058 0.5162 0.122 Uiso 0.30 1 d PR
O2W O 0.6032(19) 0.5442(8) 0.4010(12) 0.068(5) Uani 0.30 1 d P
H2X H 0.6404 0.5123 0.4245 0.082 Uiso 0.30 1 d PR
H2Y H 0.6294 0.5530 0.3414 0.082 Uiso 0.30 1 d PR
O3W O 0.3929(15) 0.6059(8) 0.4606(15) 0.088(5) Uani 0.40 1 d P
H3X H 0.4175 0.6375 0.4940 0.105 Uiso 0.40 1 d PR
H3Y H 0.3445 0.6157 0.4072 0.105 Uiso 0.40 1 d PR

loop_
_atom_site_aniso_label
_atom_site_aniso_U_11
_atom_site_aniso_U_22
_atom_site_aniso_U_33
_atom_site_aniso_U_23
_atom_site_aniso_U_13
_atom_site_aniso_U_12
C1 0.056(5) 0.088(6) 0.068(6) 0.019(4) 0.014(4) 0.018(4)
C2 0.048(5) 0.063(5) 0.090(6) 0.003(4) 0.025(4) 0.018(3)
C3 0.085(6) 0.067(5) 0.067(6) -0.017(4) 0.022(5) -0.004(4)
C4 0.055(5) 0.067(5) 0.082(6) -0.013(4) -0.011(4) 0.015(4)
C5 0.050(4) 0.058(4) 0.069(5) -0.008(4) -0.023(4) 0.008(3)
C6 0.038(4) 0.056(4) 0.053(4) 0.001(3) -0.006(3) -0.002(3)
C7 0.044(4) 0.046(4) 0.057(4) 0.004(3) 0.015(3) 0.002(3)
C8 0.065(5) 0.070(5) 0.065(5) -0.012(4) 0.002(4) 0.013(4)
C9 0.067(6) 0.077(6) 0.073(6) -0.026(5) -0.021(4) 0.020(4)
C10 0.044(4) 0.064(5) 0.066(5) -0.020(4) -0.008(3) -0.001(3)
C11 0.037(3) 0.054(3) 0.040(4) 0.003(3) 0.007(3) 0.017(3)
C12 0.032(3) 0.052(4) 0.058(4) -0.007(3) -0.001(3) -0.002(3)
C13 0.039(4) 0.047(3) 0.038(3) 0.000(3) 0.002(3) -0.006(3)
C14 0.056(4) 0.062(4) 0.045(4) -0.006(3) -0.006(3) 0.019(3)
C15 0.064(5) 0.051(4) 0.034(3) -0.003(3) -0.007(3) -0.007(3)
C16 0.055(4) 0.042(3) 0.027(3) -0.009(3) -0.008(3) -0.002(3)
C17 0.051(4) 0.031(3) 0.051(4) -0.003(3) -0.007(3) -0.005(3)
C18 0.081(7) 0.048(5) 0.049(5) -0.019(4) -0.026(4) 0.009(4)
C19 0.053(5) 0.068(6) 0.049(5) -0.020(4) -0.011(4) 0.008(4)
C20 0.069(5) 0.050(4) 0.082(6) -0.012(4) -0.028(5) 0.004(4)
C21 0.058(6) 0.062(7) 0.050(7) -0.018(5) -0.011(5) 0.003(5)
C22 0.043(5) 0.049(5) 0.085(8) -0.021(5) 0.000(5) 0.006(3)
C23 0.081(8) 0.082(7) 0.051(5) -0.012(5) 0.014(5) -0.030(6)
C24 0.057(5) 0.092(6) 0.052(5) -0.006(4) -0.009(4) 0.024(4)
C25 0.075(6) 0.080(6) 0.068(6) 0.023(5) 0.006(5) 0.016(5)
C26 0.078(7) 0.097(8) 0.058(6) 0.028(6) -0.020(5) -0.030(6)
C27 0.075(7) 0.059(5) 0.076(8) 0.038(5) -0.003(5) 0.009(5)
C28 0.067(6) 0.080(7) 0.042(5) 0.013(4) 0.010(4) 0.001(5)
C29 0.070(7) 0.070(6) 0.079(7) 0.027(5) 0.017(5) 0.006(5)
C30 0.052(4) 0.049(4) 0.049(4) -0.003(3) 0.001(3) 0.003(3)
C31 0.070(5) 0.036(3) 0.043(4) 0.005(3) 0.009(3) -0.009(3)
C32 0.064(7) 0.036(5) 0.067(7) 0.003(5) 0.037(5) -0.003(4)
C33 0.078(6) 0.055(5) 0.078(6) 0.022(4) 0.023(5) -0.013(4)
C34 0.059(5) 0.060(4) 0.050(4) -0.005(3) 0.015(3) -0.004(3)
C35 0.043(3) 0.037(3) 0.038(3) 0.008(2) 0.005(3) -0.009(2)
C36 0.044(4) 0.050(4) 0.058(4) 0.001(3) 0.014(3) 0.014(3)
C37 0.032(3) 0.050(3) 0.049(4) 0.000(3) 0.008(3) 0.009(3)
C38 0.052(4) 0.053(4) 0.052(4) 0.008(3) 0.011(3) 0.002(3)
C39 0.040(4) 0.075(5) 0.054(4) -0.013(4) 0.010(3) 0.014(3)
C40 0.047(4) 0.056(4) 0.058(5) 0.007(3) -0.004(3) 0.011(3)
C41 0.037(3) 0.072(5) 0.041(4) 0.016(3) 0.003(3) 0.001(3)
C42 0.054(5) 0.068(5) 0.070(5) -0.007(4) 0.018(4) 0.016(4)
C43 0.080(6) 0.075(6) 0.070(6) 0.016(4) 0.019(5) 0.022(5)
C44 0.070(6) 0.081(6) 0.071(6) 0.000(5) 0.023(5) 0.027(5)
C45 0.046(4) 0.059(4) 0.052(4) 0.002(3) -0.003(3) 0.010(3)
C46 0.055(5) 0.070(5) 0.074(6) 0.000(4) 0.011(4) 0.014(4)
C47 0.038(4) 0.088(6) 0.074(6) 0.031(5) -0.028(4) -0.004(4)
C48 0.065(5) 0.078(6) 0.101(8) 0.041(5) 0.023(5) 0.032(5)
C49 0.073(7) 0.068(6) 0.068(7) -0.037(5) -0.001(5) 0.019(5)
C50 0.082(6) 0.059(5) 0.039(4) -0.001(3) 0.005(4) 0.003(4)
C51 0.071(6) 0.070(5) 0.062(5) -0.003(4) -0.005(4) 0.005(4)
C52 0.070(5) 0.073(5) 0.040(4) -0.016(4) -0.018(4) -0.002(4)
C53 0.079(4) 0.057(4) 0.075(5) -0.019(8) -0.023(4) -0.006(8)
C54 0.086(5) 0.061(5) 0.070(4) 0.017(7) 0.032(4) 0.017(7)
C55 0.069(5) 0.063(4) 0.051(4) 0.013(4) 0.020(4) 0.000(4)
C56 0.091(6) 0.070(5) 0.057(5) 0.023(4) 0.031(5) 0.020(5)
C57 0.062(5) 0.050(4) 0.047(4) 0.008(3) 0.011(3) -0.016(3)
C58 0.103(9) 0.055(6) 0.056(6) 0.013(4) 0.030(6) 0.000(5)
C59 0.057(4) 0.042(4) 0.063(5) 0.011(3) -0.003(4) -0.006(3)
Dy1 0.03933(12) 0.04347(13) 0.03405(12) 0.0010(2) 0.00323(8) 0.0014(2)
N1 0.035(3) 0.057(3) 0.034(3) -0.005(2) 0.000(2) 0.017(2)
N2 0.042(3) 0.039(3) 0.045(3) 0.009(2) -0.009(2) -0.002(2)
N3 0.046(3) 0.044(3) 0.040(3) -0.003(2) 0.008(2) 0.006(2)
N4 0.044(3) 0.053(3) 0.040(3) 0.005(2) 0.011(2) 0.005(2)
N5 0.075(5) 0.067(5) 0.062(5) -0.003(4) -0.005(4) 0.015(4)
O1 0.067(4) 0.031(3) 0.058(4) -0.011(2) -0.007(3) 0.010(2)
O2 0.057(2) 0.060(3) 0.062(3) 0.000(4) -0.012(2) -0.010(4)
O3 0.065(3) 0.058(3) 0.044(2) 0.006(4) 0.0260(19) 0.017(4)
O4 0.067(4) 0.050(3) 0.041(3) -0.001(3) 0.009(3) -0.004(3)
O5 0.071(3) 0.081(3) 0.073(3) 0.015(6) 0.016(3) 0.009(6)
O6 0.087(4) 0.076(4) 0.079(4) 0.021(3) 0.031(3) 0.028(3)
O7 0.073(4) 0.082(5) 0.076(4) 0.020(4) -0.020(3) -0.019(3)
O8 0.089(5) 0.108(5) 0.074(4) 0.027(4) -0.017(4) -0.027(4)
O1W 0.098(18) 0.13(2) 0.082(17) 0.005(15) 0.009(13) 0.039(15)
O2W 0.105(15) 0.065(11) 0.030(8) 0.006(8) -0.026(9) -0.033(10)
O3W 0.062(10) 0.099(12) 0.101(13) -0.025(10) -0.003(9) 0.011(8)

loop_
_atom_type_symbol
_atom_type_description
_atom_type_scat_dispersion_real
_atom_type_scat_dispersion_imag
_atom_type_scat_source
C C 0.0033 0.0016 'International Tables Vol C Tables 4.2.6.8 and 6.1.1.4'
H H 0.0000 0.0000 'International Tables Vol C Tables 4.2.6.8 and 6.1.1.4'
N N 0.0061 0.0033 'International Tables Vol C Tables 4.2.6.8 and 6.1.1.4'
O O 0.0106 0.0060 'International Tables Vol C Tables 4.2.6.8 and 6.1.1.4'
Dy Dy -0.1892 4.4098 'International Tables Vol C Tables 4.2.6.8 and 6.1.1.4'

loop_
_geom_angle_atom_site_label_1
_geom_angle_atom_site_label_2
_geom_angle_atom_site_label_3
_geom_angle
C2 C1 H1A 109.5
C2 C1 H1B 109.5
H1A C1 H1B 109.5
C2 C1 H1C 109.5
H1A C1 H1C 109.5
H1B C1 H1C 109.5
C3 C2 C8 121.8(7)
C3 C2 C4 123.9(8)
C8 C2 C4 83.4(6)
C3 C2 C1 108.4(7)
C8 C2 C1 105.5(7)
C4 C2 C1 110.9(7)
C2 C3 H3A 109.5
C2 C3 H3B 109.5
H3A C3 H3B 109.5
C2 C3 H3C 109.5
H3A C3 H3C 109.5
H3B C3 H3C 109.5
C5 C4 C2 109.0(7)
C5 C4 C9 109.3(7)
C2 C4 C9 89.1(7)
C5 C4 H4 115.5
C2 C4 H4 115.5
C9 C4 H4 115.5
C6 C5 C4 109.7(6)
C6 C5 H5A 109.7
C4 C5 H5A 109.7
C6 C5 H5B 109.7
C4 C5 H5B 109.7
H5A C5 H5B 108.2
C7 C6 C10 116.3(6)
C7 C6 C5 121.2(7)
C10 C6 C5 122.3(7)
C12 C7 C6 120.8(7)
C12 C7 C8 126.1(7)
C6 C7 C8 113.1(6)
C9 C8 C7 107.6(7)
C9 C8 C2 91.8(7)
C7 C8 C2 107.4(7)
C9 C8 H8 115.8
C7 C8 H8 115.8
C2 C8 H8 115.8
C8 C9 C4 84.2(7)
C8 C9 H9A 114.6
C4 C9 H9A 114.6
C8 C9 H9B 114.6
C4 C9 H9B 114.6
H9A C9 H9B 111.7
C11 C10 C6 121.4(7)
C11 C10 H10 119.3
C6 C10 H10 119.3
N1 C11 C10 122.6(6)
N1 C11 C13 113.2(5)
C10 C11 C13 124.1(6)
C7 C12 N1 124.0(6)
C7 C12 H12 118.0
N1 C12 H12 118.0
N2 C13 C14 120.2(6)
N2 C13 C11 118.7(5)
C14 C13 C11 121.1(6)
C13 C14 C15 121.3(6)
C13 C14 H14 119.4
C15 C14 H14 119.4
C16 C15 C14 114.9(6)
C16 C15 C18 120.8(7)
C14 C15 C18 124.2(7)
C17 C16 C15 122.0(6)
C17 C16 C21 124.3(7)
C15 C16 C21 113.7(6)
N2 C17 C16 121.7(6)
N2 C17 H17 119.2
C16 C17 H17 119.2
C15 C18 C19 110.1(7)
C15 C18 H18A 109.6
C19 C18 H18A 109.6
C15 C18 H18B 109.6
C19 C18 H18B 109.6
H18A C18 H18B 108.2
C20 C19 C22 89.5(7)
C20 C19 C18 108.0(8)
C22 C19 C18 110.6(8)
C20 C19 H19 115.3
C22 C19 H19 115.3
C18 C19 H19 115.3
C19 C20 C21 86.8(7)
C19 C20 H20A 114.2
C21 C20 H20A 114.2
C19 C20 H20B 114.2
C21 C20 H20B 114.2
H20A C20 H20B 111.3
C16 C21 C20 109.0(8)
C16 C21 C22 110.3(8)
C20 C21 C22 85.8(7)
C16 C21 H21 115.9
C20 C21 H21 115.9
C22 C21 H21 115.9
C19 C22 C24 114.5(8)
C19 C22 C23 120.0(9)
C24 C22 C23 108.8(8)
C19 C22 C21 84.0(7)
C24 C22 C21 110.6(9)
C23 C22 C21 117.0(8)
C22 C23 H23A 109.5
C22 C23 H23B 109.5
H23A C23 H23B 109.5
C22 C23 H23C 109.5
H23A C23 H23C 109.5
H23B C23 H23C 109.5
C22 C24 H24A 109.5
C22 C24 H24B 109.5
H24A C24 H24B 109.5
C22 C24 H24C 109.5
H24A C24 H24C 109.5
H24B C24 H24C 109.5
C27 C25 H25A 109.5
C27 C25 H25B 109.5
H25A C25 H25B 109.5
C27 C25 H25C 109.5
H25A C25 H25C 109.5
H25B C25 H25C 109.5
C27 C26 H26A 109.5
C27 C26 H26B 109.5
H26A C26 H26B 109.5
C27 C26 H26C 109.5
H26A C26 H26C 109.5
H26B C26 H26C 109.5
C26 C27 C28 120.7(10)
C26 C27 C25 111.0(9)
C28 C27 C25 111.3(8)
C26 C27 C32 118.0(7)
C28 C27 C32 82.5(7)
C25 C27 C32 110.4(9)
C33 C28 C27 90.4(8)
C33 C28 C29 109.8(9)
C27 C28 C29 111.2(8)
C33 C28 H28 114.4
C27 C28 H28 114.4
C29 C28 H28 114.4
C28 C29 C30 107.0(9)
C28 C29 H29A 110.3
C30 C29 H29A 110.3
C28 C29 H29B 110.3
C30 C29 H29B 110.3
H29A C29 H29B 108.6
C31 C30 C34 118.8(7)
C31 C30 C29 119.3(7)
C34 C30 C29 121.9(7)
C30 C31 C36 117.0(6)
C30 C31 C32 116.9(7)
C36 C31 C32 126.1(7)
C31 C32 C33 109.7(8)
C31 C32 C27 107.9(7)
C33 C32 C27 87.0(7)
C31 C32 H32 116.2
C33 C32 H32 116.2
C27 C32 H32 116.2
C28 C33 C32 86.7(7)
C28 C33 H33A 114.2
C32 C33 H33A 114.2
C28 C33 H33B 114.2
C32 C33 H33B 114.2
H33A C33 H33B 111.4
C30 C34 C35 120.4(7)
C30 C34 H34 119.8
C35 C34 H34 119.8
N3 C35 C34 120.3(5)
N3 C35 C37 115.9(4)
C34 C35 C37 123.8(6)
N3 C36 C31 126.1(6)
N3 C36 H36 116.9
C31 C36 H36 116.9
N4 C37 C38 121.9(6)
N4 C37 C35 117.6(5)
C38 C37 C35 120.4(6)
C39 C38 C37 119.0(7)
C39 C38 H38 120.5
C37 C38 H38 120.5
C38 C39 C40 119.9(7)
C38 C39 C42 123.8(7)
C40 C39 C42 116.1(7)
C39 C40 C41 117.2(6)
C39 C40 C45 117.9(7)
C41 C40 C45 124.8(7)
N4 C41 C40 124.4(7)
N4 C41 H41 117.8
C40 C41 H41 117.8
C43 C42 C39 110.7(7)
C43 C42 H42A 109.5
C39 C42 H42A 109.5
C43 C42 H42B 109.5
C39 C42 H42B 109.5
H42A C42 H42B 108.1
C44 C43 C42 110.9(8)
C44 C43 C46 89.9(7)
C42 C43 C46 112.3(7)
C44 C43 H43 113.8
C42 C43 H43 113.8
C46 C43 H43 113.8
C43 C44 C45 87.3(7)
C43 C44 H44A 114.1
C45 C44 H44A 114.1
C43 C44 H44B 114.1
C45 C44 H44B 114.1
H44A C44 H44B 111.3
C40 C45 C44 107.9(6)
C40 C45 C46 108.9(6)
C44 C45 C46 87.2(6)
C40 C45 H45 116.4
C44 C45 H45 116.4
C46 C45 H45 116.4
C47 C46 C48 109.9(8)
C47 C46 C43 120.2(8)
C48 C46 C43 113.6(8)
C47 C46 C45 117.2(7)
C48 C46 C45 112.8(7)
C43 C46 C45 80.4(6)
C46 C47 H47A 109.5
C46 C47 H47B 109.5
H47A C47 H47B 109.5
C46 C47 H47C 109.5
H47A C47 H47C 109.5
H47B C47 H47C 109.5
C46 C48 H48D 109.5
C46 C48 H48E 109.5
H48D C48 H48E 109.5
C46 C48 H48F 109.5
H48D C48 H48F 109.5
H48E C48 H48F 109.5
C50 C49 H49A 109.5
C50 C49 H49B 109.5
H49A C49 H49B 109.5
C50 C49 H49C 109.5
H49A C49 H49C 109.5
H49B C49 H49C 109.5
O1 C50 C51 127.3(8)
O1 C50 C49 113.9(8)
C51 C50 C49 118.8(8)
C52 C51 C50 122.9(8)
C52 C51 H51 118.6
C50 C51 H51 118.6
O2 C52 C51 124.7(8)
O2 C52 C53 114.6(9)
C51 C52 C53 120.3(8)
C52 C53 H53A 109.5
C52 C53 H53B 109.5
H53A C53 H53B 109.5
C52 C53 H53C 109.5
H53A C53 H53C 109.5
H53B C53 H53C 109.5
C55 C54 H54A 109.5
C55 C54 H54B 109.5
H54A C54 H54B 109.5
C55 C54 H54C 109.5
H54A C54 H54C 109.5
H54B C54 H54C 109.5
O3 C55 C56 125.4(8)
O3 C55 C54 114.3(8)
C56 C55 C54 120.2(8)
C57 C56 C55 124.3(7)
C57 C56 H56 117.9
C55 C56 H56 117.9
O4 C57 C56 123.7(7)
O4 C57 C58 118.7(8)
C56 C57 C58 117.6(7)
C57 C58 H58A 109.5
C57 C58 H58B 109.5
H58A C58 H58B 109.5
C57 C58 H58C 109.5
H58A C58 H58C 109.5
H58B C58 H58C 109.5
O8 C59 H59B 109.5
O8 C59 H59C 109.5
H59B C59 H59C 109.5
O8 C59 H59A 109.5
H59B C59 H59A 109.5
H59C C59 H59A 109.5
O4 Dy1 O2 78.2(3)
O4 Dy1 O3 75.1(3)
O2 Dy1 O3 87.29(17)
O4 Dy1 O1 142.26(16)
O2 Dy1 O1 74.2(3)
O3 Dy1 O1 78.4(3)
O4 Dy1 N1 115.5(2)
O2 Dy1 N1 151.2(2)
O3 Dy1 N1 73.24(18)
O1 Dy1 N1 81.1(2)
O4 Dy1 N4 80.0(2)
O2 Dy1 N4 75.1(2)
O3 Dy1 N4 152.0(2)
O1 Dy1 N4 116.0(2)
N1 Dy1 N4 130.43(17)
O4 Dy1 N3 136.8(2)
O2 Dy1 N3 111.6(2)
O3 Dy1 N3 144.2(2)
O1 Dy1 N3 78.1(2)
N1 Dy1 N3 76.71(18)
N4 Dy1 N3 63.72(17)
O4 Dy1 N2 76.9(2)
O2 Dy1 N2 145.2(3)
O3 Dy1 N2 109.0(2)
O1 Dy1 N2 138.0(2)
N1 Dy1 N2 63.16(17)
N4 Dy1 N2 77.07(18)
N3 Dy1 N2 72.99(17)
C11 N1 C12 114.8(4)
C11 N1 Dy1 124.0(3)
C12 N1 Dy1 121.2(3)
C17 N2 C13 120.0(4)
C17 N2 Dy1 119.5(3)
C13 N2 Dy1 118.5(3)
C36 N3 C35 117.3(5)
C36 N3 Dy1 121.8(4)
C35 N3 Dy1 119.4(3)
C37 N4 C41 117.4(6)
C37 N4 Dy1 120.8(4)
C41 N4 Dy1 121.7(4)
O5 N5 O7 125.4(10)
O5 N5 O6 116.5(9)
O7 N5 O6 117.6(8)
C50 O1 Dy1 131.8(6)
C52 O2 Dy1 133.6(7)
C55 O3 Dy1 132.8(6)
C57 O4 Dy1 131.6(5)
C59 O8 H8B 112.5
H1X O1W H1Y 109.8
H2X O2W H2Y 109.5
H3X O3W H3Y 109.5

loop_
_geom_bond_atom_site_label_1
_geom_bond_atom_site_label_2
_geom_bond_distance
C1 C2 1.617(12)
C1 H1A 0.9600
C1 H1B 0.9600
C1 H1C 0.9600
C2 C3 1.466(12)
C2 C8 1.554(12)
C2 C4 1.561(13)
C3 H3A 0.9600
C3 H3B 0.9600
C3 H3C 0.9600
C4 C5 1.498(11)
C4 C9 1.579(12)
C4 H4 0.9800
C5 C6 1.478(9)
C5 H5A 0.9700
C5 H5B 0.9700
C6 C7 1.381(10)
C6 C10 1.381(10)
C7 C12 1.342(9)
C7 C8 1.520(10)
C8 C9 1.513(13)
C8 H8 0.9800
C9 H9A 0.9700
C9 H9B 0.9700
C10 C11 1.380(10)
C10 H10 0.9300
C11 N1 1.348(7)
C11 C13 1.475(8)
C12 N1 1.395(7)
C12 H12 0.9300
C13 N2 1.335(6)
C13 C14 1.396(9)
C14 C15 1.397(10)
C14 H14 0.9300
C15 C16 1.390(9)
C15 C18 1.474(11)
C16 C17 1.358(9)
C16 C21 1.495(13)
C17 N2 1.326(7)
C17 H17 0.9300
C18 C19 1.548(12)
C18 H18A 0.9700
C18 H18B 0.9700
C19 C20 1.497(14)
C19 C22 1.527(13)
C19 H19 0.9800
C20 C21 1.538(12)
C20 H20A 0.9700
C20 H20B 0.9700
C21 C22 1.587(16)
C21 H21 0.9800
C22 C24 1.533(11)
C22 C23 1.545(14)
C23 H23A 0.9600
C23 H23B 0.9600
C23 H23C 0.9600
C24 H24A 0.9600
C24 H24B 0.9600
C24 H24C 0.9600
C25 C27 1.578(11)
C25 H25A 0.9600
C25 H25B 0.9600
C25 H25C 0.9600
C26 C27 1.520(14)
C26 H26A 0.9600
C26 H26B 0.9600
C26 H26C 0.9600
C27 C28 1.530(14)
C27 C32 1.599(16)
C28 C33 1.492(14)
C28 C29 1.539(15)
C28 H28 0.9800
C29 C30 1.549(13)
C29 H29A 0.9700
C29 H29B 0.9700
C30 C31 1.351(10)
C30 C34 1.377(10)
C31 C36 1.398(7)
C31 C32 1.461(12)
C32 C33 1.514(11)
C32 H32 0.9800
C33 H33A 0.9700
C33 H33B 0.9700
C34 C35 1.407(9)
C34 H34 0.9300
C35 N3 1.342(6)
C35 C37 1.470(6)
C36 N3 1.299(8)
C36 H36 0.9300
C37 N4 1.315(8)
C37 C38 1.395(9)
C38 C39 1.355(10)
C38 H38 0.9300
C39 C40 1.366(11)
C39 C42 1.531(9)
C40 C41 1.369(10)
C40 C45 1.517(10)
C41 N4 1.331(9)
C41 H41 0.9300
C42 C43 1.504(11)
C42 H42A 0.9700
C42 H42B 0.9700
C43 C44 1.468(13)
C43 C46 1.588(13)
C43 H43 0.9800
C44 C45 1.522(11)
C44 H44A 0.9700
C44 H44B 0.9700
C45 C46 1.609(11)
C45 H45 0.9800
C46 C47 1.484(12)
C46 C48 1.484(11)
C47 H47A 0.9600
C47 H47B 0.9600
C47 H47C 0.9600
C48 H48D 0.9600
C48 H48E 0.9600
C48 H48F 0.9600
C49 C50 1.503(12)
C49 H49A 0.9600
C49 H49B 0.9600
C49 H49C 0.9600
C50 O1 1.216(10)
C50 C51 1.400(11)
C51 C52 1.379(11)
C51 H51 0.9300
C52 O2 1.256(10)
C52 C53 1.521(12)
C53 H53A 0.9600
C53 H53B 0.9600
C53 H53C 0.9600
C54 C55 1.537(11)
C54 H54A 0.9600
C54 H54B 0.9600
C54 H54C 0.9600
C55 O3 1.254(9)
C55 C56 1.395(11)
C56 C57 1.395(11)
C56 H56 0.9300
C57 O4 1.267(9)
C57 C58 1.534(13)
C58 H58A 0.9600
C58 H58B 0.9600
C58 H58C 0.9600
C59 O8 1.486(10)
C59 H59B 0.9600
C59 H59C 0.9600
C59 H59A 0.9600
Dy1 O4 2.275(7)
Dy1 O2 2.282(4)
Dy1 O3 2.282(4)
Dy1 O1 2.298(6)
Dy1 N1 2.513(5)
Dy1 N4 2.530(5)
Dy1 N3 2.541(5)
Dy1 N2 2.568(5)
N5 O5 1.170(12)
N5 O7 1.187(9)
N5 O6 1.199(10)
O8 H8B 0.8499
O1W H1X 0.8500
O1W H1Y 0.8499
O2W H2X 0.8499
O2W H2Y 0.8501
O3W H3X 0.8500
O3W H3Y 0.8500

loop_
_geom_torsion_atom_site_label_1
_geom_torsion_atom_site_label_2
_geom_torsion_atom_site_label_3
_geom_torsion_atom_site_label_4
_geom_torsion
C3 C2 C4 C5 -38.6(10)
C8 C2 C4 C5 85.5(7)
C1 C2 C4 C5 -170.4(7)
C3 C2 C4 C9 -148.8(8)
C8 C2 C4 C9 -24.6(6)
C1 C2 C4 C9 79.5(7)
C2 C4 C5 C6 -50.6(9)
C9 C4 C5 C6 45.3(10)
C4 C5 C6 C7 3.3(11)
C4 C5 C6 C10 178.3(8)
C10 C6 C7 C12 -0.1(11)
C5 C6 C7 C12 175.1(7)
C10 C6 C7 C8 -178.4(7)
C5 C6 C7 C8 -3.2(10)
C12 C7 C8 C9 134.0(8)
C6 C7 C8 C9 -47.8(9)
C12 C7 C8 C2 -128.3(8)
C6 C7 C8 C2 49.9(9)
C3 C2 C8 C9 151.9(8)
C4 C2 C8 C9 25.8(6)
C1 C2 C8 C9 -84.2(7)
C3 C2 C8 C7 42.9(11)
C4 C2 C8 C7 -83.3(7)
C1 C2 C8 C7 166.8(7)
C7 C8 C9 C4 83.5(7)
C2 C8 C9 C4 -25.4(6)
C5 C4 C9 C8 -84.5(8)
C2 C4 C9 C8 25.3(6)
C7 C6 C10 C11 -0.7(11)
C5 C6 C10 C11 -175.9(8)
C6 C10 C11 N1 0.5(12)
C6 C10 C11 C13 -179.9(7)
C6 C7 C12 N1 1.1(11)
C8 C7 C12 N1 179.2(6)
N1 C11 C13 N2 11.9(7)
C10 C11 C13 N2 -167.7(7)
N1 C11 C13 C14 -170.2(6)
C10 C11 C13 C14 10.2(10)
N2 C13 C14 C15 0.1(11)
C11 C13 C14 C15 -177.7(7)
C13 C14 C15 C16 -0.3(11)
C13 C14 C15 C18 -176.4(8)
C14 C15 C16 C17 1.0(11)
C18 C15 C16 C17 177.2(8)
C14 C15 C16 C21 -179.8(8)
C18 C15 C16 C21 -3.6(11)
C15 C16 C17 N2 -1.5(11)
C21 C16 C17 N2 179.4(7)
C16 C15 C18 C19 2.9(12)
C14 C15 C18 C19 178.7(8)
C15 C18 C19 C20 46.5(10)
C15 C18 C19 C22 -50.0(12)
C22 C19 C20 C21 28.5(7)
C18 C19 C20 C21 -83.1(8)
C17 C16 C21 C20 135.5(8)
C15 C16 C21 C20 -43.6(11)
C17 C16 C21 C22 -131.9(8)
C15 C16 C21 C22 49.0(10)
C19 C20 C21 C16 82.7(9)
C19 C20 C21 C22 -27.4(7)
C20 C19 C22 C24 82.3(10)
C18 C19 C22 C24 -168.6(9)
C20 C19 C22 C23 -145.4(9)
C18 C19 C22 C23 -36.3(13)
C20 C19 C22 C21 -27.6(7)
C18 C19 C22 C21 81.5(9)
C16 C21 C22 C19 -81.8(8)
C20 C21 C22 C19 26.9(7)
C16 C21 C22 C24 164.2(7)
C20 C21 C22 C24 -87.1(8)
C16 C21 C22 C23 38.9(12)
C20 C21 C22 C23 147.7(9)
C26 C27 C28 C33 -145.0(9)
C25 C27 C28 C33 82.3(10)
C32 C27 C28 C33 -26.8(7)
C26 C27 C28 C29 -33.6(13)
C25 C27 C28 C29 -166.3(10)
C32 C27 C28 C29 84.6(10)
C33 C28 C29 C30 47.8(11)
C27 C28 C29 C30 -50.7(12)
C28 C29 C30 C31 2.4(12)
C28 C29 C30 C34 -179.4(8)
C34 C30 C31 C36 -0.9(10)
C29 C30 C31 C36 177.3(7)
C34 C30 C31 C32 177.2(8)
C29 C30 C31 C32 -4.6(11)
C30 C31 C32 C33 -42.1(11)
C36 C31 C32 C33 135.8(8)
C30 C31 C32 C27 51.2(10)
C36 C31 C32 C27 -130.9(7)
C26 C27 C32 C31 37.5(12)
C28 C27 C32 C31 -83.3(8)
C25 C27 C32 C31 166.6(7)
C26 C27 C32 C33 147.3(10)
C28 C27 C32 C33 26.4(7)
C25 C27 C32 C33 -83.6(9)
C27 C28 C33 C32 28.2(7)
C29 C28 C33 C32 -84.5(9)
C31 C32 C33 C28 81.0(9)
C27 C32 C33 C28 -27.0(7)
C31 C30 C34 C35 1.7(11)
C29 C30 C34 C35 -176.5(8)
C30 C34 C35 N3 0.1(10)
C30 C34 C35 C37 -177.7(6)
C30 C31 C36 N3 -1.9(8)
C32 C31 C36 N3 -179.8(6)
N3 C35 C37 N4 11.4(7)
C34 C35 C37 N4 -170.8(5)
N3 C35 C37 C38 -170.8(6)
C34 C35 C37 C38 7.0(7)
N4 C37 C38 C39 -1.5(11)
C35 C37 C38 C39 -179.2(6)
C37 C38 C39 C40 -1.2(12)
C37 C38 C39 C42 -176.1(7)
C38 C39 C40 C41 1.6(12)
C42 C39 C40 C41 176.8(7)
C38 C39 C40 C45 179.6(7)
C42 C39 C40 C45 -5.2(11)
C39 C40 C41 N4 0.7(12)
C45 C40 C41 N4 -177.1(7)
C38 C39 C42 C43 179.4(8)
C40 C39 C42 C43 4.4(11)
C39 C42 C43 C44 46.1(10)
C39 C42 C43 C46 -52.8(10)
C42 C43 C44 C45 -84.0(8)
C46 C43 C44 C45 29.9(6)
C39 C40 C45 C44 -41.3(10)
C41 C40 C45 C44 136.5(8)
C39 C40 C45 C46 51.9(9)
C41 C40 C45 C46 -130.3(8)
C43 C44 C45 C40 79.4(7)
C43 C44 C45 C46 -29.5(6)
C44 C43 C46 C47 -144.5(8)
C42 C43 C46 C47 -31.9(11)
C44 C43 C46 C48 82.2(8)
C42 C43 C46 C48 -165.1(8)
C44 C43 C46 C45 -28.6(6)
C42 C43 C46 C45 84.1(8)
C40 C45 C46 C47 38.6(10)
C44 C45 C46 C47 146.6(8)
C40 C45 C46 C48 167.8(8)
C44 C45 C46 C48 -84.3(8)
C40 C45 C46 C43 -80.5(7)
C44 C45 C46 C43 27.5(6)
O1 C50 C51 C52 -0.7(16)
C49 C50 C51 C52 -179.8(9)
C50 C51 C52 O2 -0.8(16)
C50 C51 C52 C53 171.7(9)
O3 C55 C56 C57 -11.8(16)
C54 C55 C56 C57 171.0(9)
C55 C56 C57 O4 0.1(15)
C55 C56 C57 C58 -178.2(10)
C10 C11 N1 C12 0.4(8)
C13 C11 N1 C12 -179.2(5)
C10 C11 N1 Dy1 -179.6(5)
C13 C11 N1 Dy1 0.8(6)
C7 C12 N1 C11 -1.2(8)
C7 C12 N1 Dy1 178.8(5)
O4 Dy1 N1 C11 -65.3(4)
O2 Dy1 N1 C11 -178.7(4)
O3 Dy1 N1 C11 -129.1(5)
O1 Dy1 N1 C11 150.4(4)
N4 Dy1 N1 C11 33.6(5)
N3 Dy1 N1 C11 70.6(4)
N2 Dy1 N1 C11 -6.9(4)
O4 Dy1 N1 C12 114.7(4)
O2 Dy1 N1 C12 1.3(7)
O3 Dy1 N1 C12 50.8(4)
O1 Dy1 N1 C12 -29.6(4)
N4 Dy1 N1 C12 -146.4(3)
N3 Dy1 N1 C12 -109.4(4)
N2 Dy1 N1 C12 173.1(4)
C16 C17 N2 C13 1.2(8)
C16 C17 N2 Dy1 -162.6(5)
C14 C13 N2 C17 -0.5(8)
C11 C13 N2 C17 177.4(5)
C14 C13 N2 Dy1 163.5(5)
C11 C13 N2 Dy1 -18.6(6)
O4 Dy1 N2 C17 -55.0(4)
O2 Dy1 N2 C17 -9.8(6)
O3 Dy1 N2 C17 -124.0(4)
O1 Dy1 N2 C17 142.3(3)
N1 Dy1 N2 C17 177.1(4)
N4 Dy1 N2 C17 27.6(3)
N3 Dy1 N2 C17 93.7(4)
O4 Dy1 N2 C13 140.9(4)
O2 Dy1 N2 C13 -173.9(3)
O3 Dy1 N2 C13 71.9(4)
O1 Dy1 N2 C13 -21.8(5)
N1 Dy1 N2 C13 13.0(3)
N4 Dy1 N2 C13 -136.5(4)
N3 Dy1 N2 C13 -70.4(3)
C31 C36 N3 C35 3.7(10)
C31 C36 N3 Dy1 -162.2(4)
C34 C35 N3 C36 -2.7(7)
C37 C35 N3 C36 175.2(5)
C34 C35 N3 Dy1 163.6(5)
C37 C35 N3 Dy1 -18.5(5)
O4 Dy1 N3 C36 143.3(5)
O2 Dy1 N3 C36 -121.0(6)
O3 Dy1 N3 C36 -3.5(7)
O1 Dy1 N3 C36 -53.6(5)
N1 Dy1 N3 C36 30.0(5)
N4 Dy1 N3 C36 179.3(6)
N2 Dy1 N3 C36 95.6(6)
O4 Dy1 N3 C35 -22.3(5)
O2 Dy1 N3 C35 73.4(4)
O3 Dy1 N3 C35 -169.2(3)
O1 Dy1 N3 C35 140.8(4)
N1 Dy1 N3 C35 -135.6(4)
N4 Dy1 N3 C35 13.7(3)
N2 Dy1 N3 C35 -70.0(4)
C38 C37 N4 C41 3.6(10)
C35 C37 N4 C41 -178.6(5)
C38 C37 N4 Dy1 -176.5(5)
C35 C37 N4 Dy1 1.3(8)
C40 C41 N4 C37 -3.3(11)
C40 C41 N4 Dy1 176.8(6)
O4 Dy1 N4 C37 148.5(6)
O2 Dy1 N4 C37 -131.2(6)
O3 Dy1 N4 C37 176.1(5)
O1 Dy1 N4 C37 -67.6(6)
N1 Dy1 N4 C37 33.4(6)
N3 Dy1 N4 C37 -7.4(5)
N2 Dy1 N4 C37 69.8(5)
O4 Dy1 N4 C41 -31.6(5)
O2 Dy1 N4 C41 48.7(6)
O3 Dy1 N4 C41 -4.0(8)
O1 Dy1 N4 C41 112.3(5)
N1 Dy1 N4 C41 -146.7(5)
N3 Dy1 N4 C41 172.5(6)
N2 Dy1 N4 C41 -110.3(6)
C51 C50 O1 Dy1 19.8(15)
C49 C50 O1 Dy1 -161.1(7)
O4 Dy1 O1 C50 20.5(10)
O2 Dy1 O1 C50 -23.8(8)
O3 Dy1 O1 C50 66.7(8)
N1 Dy1 O1 C50 141.3(9)
N4 Dy1 O1 C50 -87.9(9)
N3 Dy1 O1 C50 -140.6(9)
N2 Dy1 O1 C50 172.3(7)
C51 C52 O2 Dy1 -17.6(15)
C53 C52 O2 Dy1 169.6(6)
O4 Dy1 O2 C52 -131.0(9)
O3 Dy1 O2 C52 -55.6(9)
O1 Dy1 O2 C52 23.1(8)
N1 Dy1 O2 C52 -8.8(11)
N4 Dy1 O2 C52 146.3(9)
N3 Dy1 O2 C52 93.1(8)
N2 Dy1 O2 C52 -175.9(7)
C56 C55 O3 Dy1 -4.1(14)
C54 C55 O3 Dy1 173.3(6)
O4 Dy1 O3 C55 17.6(8)
O2 Dy1 O3 C55 -60.9(8)
O1 Dy1 O3 C55 -135.2(8)
N1 Dy1 O3 C55 140.7(8)
N4 Dy1 O3 C55 -10.5(11)
N3 Dy1 O3 C55 174.8(7)
N2 Dy1 O3 C55 87.7(8)
C56 C57 O4 Dy1 27.1(12)
C58 C57 O4 Dy1 -154.6(7)
O2 Dy1 O4 C57 61.2(7)
O3 Dy1 O4 C57 -29.1(7)
O1 Dy1 O4 C57 17.8(9)
N1 Dy1 O4 C57 -91.9(8)
N4 Dy1 O4 C57 137.9(8)
N3 Dy1 O4 C57 170.2(6)
N2 Dy1 O4 C57 -143.2(8)
